data_2224443
loop_
_publ_author_name
'bin Shawkataly, Omar'
'Khan, Imthyaz Ahmed'
'Yeap, Chin Sing'
'Fun, Hoong-Kun'

_publ_section_title
\m-Bis(diphenylarsino)methane-1:2\k^2^<i>As</i>:<i>As</i>-nonacarbonyl-1\k^3^<i>C</i>,2\k^3^<i>C</i>,3\k^3^<i>C</i>-[(2-methoxyphenyl)diphenylphosphino-3\k<i>P</i>]-<i>triangulo</i>-triruthenium(0)
_journal_coeditor_code SJ2676
_journal_issue 12
_journal_name_full 'Acta Crystallographica Section E'
_journal_page_first m1628
_journal_page_last m1629
_journal_paper_doi 10.1107/S1600536809047783
_journal_volume 65
_journal_year 2009
_chemical_formula_iupac '[Ru3 (C25 H22 As2) (C19 H17 O P) (C O)9]'
_chemical_formula_moiety 'Ru3 (C19 H17 O P) (C25 H22 As2) (CO)9'
_chemical_formula_sum 'C53 H39 As2 O10 P Ru3'
_chemical_formula_weight 1319.86
_chemical_name_systematic
;
\m-Bis(diphenylarsino)methane-1:2\k^2^<i>As</i>:<i>As</i>-nonacarbonyl-
1\k^3^<i>C</i>,2\k^3^<i>C</i>,3\k^3^<i>C</i>-[(2-
methoxyphenyl)diphenylphosphino-3\k<i>P</i>]-<i>triangulo</i>-triruthenium(0)
;
_space_group_IT_number 2
_symmetry_cell_setting triclinic
_symmetry_space_group_name_Hall '-P 1'
_symmetry_space_group_name_H-M 'P -1'
_atom_sites_solution_hydrogens geom
_atom_sites_solution_primary direct
_atom_sites_solution_secondary difmap
_audit_creation_method SHELXL-97
_cell_angle_alpha 84.2200(10)
_cell_angle_beta 84.9100(10)
_cell_angle_gamma 69.3240(10)
_cell_formula_units_Z 2
_cell_length_a 10.44140(10)
_cell_length_b 11.65410(10)
_cell_length_c 21.7581(3)
_cell_measurement_reflns_used 9969
_cell_measurement_temperature 100.00(10)
_cell_measurement_theta_max 32.54
_cell_measurement_theta_min 2.34
_cell_volume 2460.49(5)
_computing_cell_refinement 'SAINT (Bruker, 2005)'
_computing_data_collection 'APEX2 (Bruker, 2005)'
_computing_data_reduction 'SAINT (Bruker, 2005)'
_computing_molecular_graphics 'SHELXTL (Sheldrick, 2008)'
_computing_publication_material
;
SHELXTL (Sheldrick, 2008) and PLATON (Spek, 2009)
;
_computing_structure_refinement 'SHELXTL (Sheldrick, 2008)'
_computing_structure_solution 'SHELXTL (Sheldrick, 2008)'
_diffrn_ambient_temperature 100
_diffrn_measured_fraction_theta_full 0.992
_diffrn_measured_fraction_theta_max 0.992
_diffrn_measurement_device_type
;
Bruker SMART APEXII CCD area-detector
;
_diffrn_measurement_method '\f and \w'
_diffrn_radiation_monochromator graphite
_diffrn_radiation_source 'fine-focus sealed tube'
_diffrn_radiation_type MoK\a
_diffrn_radiation_wavelength 0.71073
_diffrn_reflns_av_R_equivalents 0.0419
_diffrn_reflns_av_sigmaI/netI 0.0364
_diffrn_reflns_limit_h_max 14
_diffrn_reflns_limit_h_min -14
_diffrn_reflns_limit_k_max 16
_diffrn_reflns_limit_k_min -16
_diffrn_reflns_limit_l_max 30
_diffrn_reflns_limit_l_min -30
_diffrn_reflns_number 66801
_diffrn_reflns_theta_full 30.00
_diffrn_reflns_theta_max 30.00
_diffrn_reflns_theta_min 1.87
_diffrn_standards_number 0
_exptl_absorpt_coefficient_mu 2.335
_exptl_absorpt_correction_T_max 0.8298
_exptl_absorpt_correction_T_min 0.6240
_exptl_absorpt_correction_type multi-scan
_exptl_absorpt_process_details '(<i>SADABS</i>; Bruker, 2005)'
_exptl_crystal_colour purple
_exptl_crystal_density_diffrn 1.782
_exptl_crystal_density_method 'not measured'
_exptl_crystal_description block
_exptl_crystal_F_000 1300
_exptl_crystal_size_max 0.22
_exptl_crystal_size_mid 0.15
_exptl_crystal_size_min 0.08
_refine_diff_density_max 0.668
_refine_diff_density_min -0.798
_refine_ls_extinction_method none
_refine_ls_goodness_of_fit_ref 1.024
_refine_ls_hydrogen_treatment constr
_refine_ls_matrix_type full
_refine_ls_number_parameters 623
_refine_ls_number_reflns 14256
_refine_ls_number_restraints 0
_refine_ls_restrained_S_all 1.024
_refine_ls_R_factor_all 0.0400
_refine_ls_R_factor_gt 0.0265
_refine_ls_shift/su_max 0.001
_refine_ls_shift/su_mean 0.000
_refine_ls_structure_factor_coef Fsqd
_refine_ls_weighting_details 'calc w=1/[\s^2^(Fo^2^)+(0.0249P)^2^+1.1204P] where P=(Fo^2^+2Fc^2^)/3'
_refine_ls_weighting_scheme calc
_refine_ls_wR_factor_gt 0.0542
_refine_ls_wR_factor_ref 0.0591
_reflns_number_gt 11583
_reflns_number_total 14256
_reflns_threshold_expression I>2\s(I)
_cod_data_source_file sj2676.cif
_cod_data_source_block I
_cod_depositor_comments
;
The following automatic conversions were performed:
'_symmetry_cell_setting' value 'Triclinic' changed to 'triclinic'
according to '/home/saulius/struct/CIF-dictionaries/cif_core.dic'
dictionary named 'cif_core.dic' version 2.4.1 from 2010-06-29.

Automatic conversion script
Id: cif_fix_enum 1527 2010-12-29 10:47:43Z saulius 

The following automatic conversions were performed:

'_symmetry_cell_setting' value 'Triclinic' changed to 'triclinic'
according to /home/saulius/struct/CIF-dictionaries/cif_core.dic
dictionary named 'cif_core.dic' version 2.4.1 from 2010-06-29.

Automatic conversion script
Id: cif_fix_values 1715 2011-07-08 13:25:40Z adriana 
;
_cod_database_code 2224443
_cod_database_fobs_code 2224443

loop_
_symmetry_equiv_pos_as_xyz
'x, y, z'
'-x, -y, -z'

loop_
_atom_site_type_symbol
_atom_site_label
_atom_site_fract_x
_atom_site_fract_y
_atom_site_fract_z
_atom_site_U_iso_or_equiv
_atom_site_adp_type
_atom_site_calc_flag
_atom_site_refinement_flags
_atom_site_occupancy
_atom_site_disorder_assembly
_atom_site_disorder_group
Ru Ru1 0.304381(17) 0.169488(15) 0.205414(8) 0.01208(4) Uani d . 1 . .
Ru Ru2 0.134145(17) 0.409411(15) 0.239146(8) 0.01210(4) Uani d . 1 . .
Ru Ru3 0.366826(17) 0.266015(15) 0.309439(8) 0.01236(4) Uani d . 1 . .
As As1 0.14602(2) 0.160785(19) 0.131363(10) 0.01190(5) Uani d . 1 . .
As As2 0.03462(2) 0.457750(19) 0.139265(10) 0.01170(5) Uani d . 1 . .
P P1 0.42521(6) 0.35723(5) 0.38908(3) 0.01382(11) Uani d . 1 . .
O O1 0.17427(18) 0.03586(15) 0.30752(7) 0.0228(4) Uani d . 1 . .
O O2 0.55893(18) -0.06037(15) 0.20185(8) 0.0273(4) Uani d . 1 . .
O O3 0.45546(17) 0.30219(15) 0.11329(8) 0.0234(4) Uani d . 1 . .
O O4 0.33593(17) 0.53968(15) 0.19120(8) 0.0236(4) Uani d . 1 . .
O O5 -0.0492(2) 0.64365(15) 0.29555(8) 0.0298(4) Uani d . 1 . .
O O6 -0.07509(17) 0.28542(16) 0.28668(8) 0.0242(4) Uani d . 1 . .
O O7 0.11632(17) 0.25538(16) 0.39212(7) 0.0223(4) Uani d . 1 . .
O O8 0.53996(19) 0.00676(15) 0.35308(8) 0.0291(4) Uani d . 1 . .
O O9 0.59248(17) 0.33052(15) 0.22840(8) 0.0228(4) Uani d . 1 . .
O O10 0.35430(18) 0.17638(16) 0.47263(8) 0.0246(4) Uani d . 1 . .
C C1 0.2071(2) 0.07700(19) 0.05505(10) 0.0134(4) Uani d . 1 . .
C C2 0.3397(2) -0.0067(2) 0.04739(10) 0.0164(4) Uani d . 1 . .
H H2A 0.4021 -0.0186 0.0775 0.020 Uiso calc R 1 . .
C C3 0.3793(2) -0.0725(2) -0.00503(10) 0.0182(4) Uani d . 1 . .
H H3A 0.4676 -0.1293 -0.0097 0.022 Uiso calc R 1 . .
C C4 0.2873(2) -0.0534(2) -0.05045(10) 0.0182(5) Uani d . 1 . .
H H4A 0.3145 -0.0966 -0.0858 0.022 Uiso calc R 1 . .
C C5 0.1552(2) 0.0296(2) -0.04332(10) 0.0180(4) Uani d . 1 . .
H H5A 0.0938 0.0426 -0.0739 0.022 Uiso calc R 1 . .
C C6 0.1146(2) 0.0933(2) 0.00947(10) 0.0167(4) Uani d . 1 . .
H H6A 0.0250 0.1473 0.0147 0.020 Uiso calc R 1 . .
C C7 0.0285(2) 0.0696(2) 0.16641(10) 0.0149(4) Uani d . 1 . .
C C8 0.0956(2) -0.0566(2) 0.18016(10) 0.0175(4) Uani d . 1 . .
H H8A 0.1891 -0.0918 0.1703 0.021 Uiso calc R 1 . .
C C9 0.0238(2) -0.1294(2) 0.20841(10) 0.0201(5) Uani d . 1 . .
H H9A 0.0692 -0.2130 0.2175 0.024 Uiso calc R 1 . .
C C10 -0.1162(3) -0.0774(2) 0.22309(11) 0.0224(5) Uani d . 1 . .
H H10A -0.1649 -0.1261 0.2417 0.027 Uiso calc R 1 . .
C C11 -0.1828(3) 0.0478(2) 0.20972(11) 0.0225(5) Uani d . 1 . .
H H11A -0.2763 0.0828 0.2195 0.027 Uiso calc R 1 . .
C C12 -0.1106(2) 0.1215(2) 0.18172(10) 0.0183(4) Uani d . 1 . .
H H12A -0.1558 0.2053 0.1733 0.022 Uiso calc R 1 . .
C C13 0.0169(2) 0.32006(19) 0.09980(10) 0.0145(4) Uani d . 1 . .
H H13A 0.0341 0.3310 0.0554 0.017 Uiso calc R 1 . .
H H13B -0.0761 0.3202 0.1074 0.017 Uiso calc R 1 . .
C C14 -0.1539(2) 0.56912(19) 0.13745(10) 0.0142(4) Uani d . 1 . .
C C15 -0.2506(2) 0.5387(2) 0.17774(11) 0.0192(5) Uani d . 1 . .
H H15A -0.2222 0.4697 0.2055 0.023 Uiso calc R 1 . .
C C16 -0.3882(2) 0.6101(2) 0.17687(11) 0.0212(5) Uani d . 1 . .
H H16A -0.4521 0.5889 0.2037 0.025 Uiso calc R 1 . .
C C17 -0.4304(2) 0.7133(2) 0.13582(12) 0.0223(5) Uani d . 1 . .
H H17A -0.5231 0.7604 0.1343 0.027 Uiso calc R 1 . .
C C18 -0.3347(2) 0.7466(2) 0.09695(11) 0.0222(5) Uani d . 1 . .
H H18A -0.3632 0.8174 0.0703 0.027 Uiso calc R 1 . .
C C19 -0.1965(2) 0.6748(2) 0.09750(10) 0.0172(4) Uani d . 1 . .
H H19A -0.1327 0.6974 0.0713 0.021 Uiso calc R 1 . .
C C20 0.1329(2) 0.5313(2) 0.07702(10) 0.0144(4) Uani d . 1 . .
C C21 0.1333(2) 0.6484(2) 0.08547(10) 0.0165(4) Uani d . 1 . .
H H21A 0.0794 0.6922 0.1176 0.020 Uiso calc R 1 . .
C C22 0.2144(2) 0.6995(2) 0.04593(11) 0.0205(5) Uani d . 1 . .
H H22A 0.2138 0.7778 0.0514 0.025 Uiso calc R 1 . .
C C23 0.2957(2) 0.6342(2) -0.00136(11) 0.0230(5) Uani d . 1 . .
H H23A 0.3502 0.6685 -0.0276 0.028 Uiso calc R 1 . .
C C24 0.2965(2) 0.5178(2) -0.00993(11) 0.0226(5) Uani d . 1 . .
H H24A 0.3513 0.4740 -0.0419 0.027 Uiso calc R 1 . .
C C25 0.2148(2) 0.4663(2) 0.02946(10) 0.0180(4) Uani d . 1 . .
H H25A 0.2154 0.3880 0.0237 0.022 Uiso calc R 1 . .
C C26 0.3085(2) 0.3882(2) 0.45772(10) 0.0171(4) Uani d . 1 . .
C C27 0.2424(2) 0.5067(2) 0.47683(11) 0.0225(5) Uani d . 1 . .
H H27A 0.2619 0.5722 0.4553 0.027 Uiso calc R 1 . .
C C28 0.1483(3) 0.5289(3) 0.52739(12) 0.0303(6) Uani d . 1 . .
H H28A 0.1052 0.6084 0.5396 0.036 Uiso calc R 1 . .
C C29 0.1194(3) 0.4319(3) 0.55912(12) 0.0336(7) Uani d . 1 . .
H H29A 0.0549 0.4467 0.5924 0.040 Uiso calc R 1 . .
C C30 0.1848(3) 0.3124(3) 0.54234(11) 0.0307(6) Uani d . 1 . .
H H30A 0.1649 0.2476 0.5645 0.037 Uiso calc R 1 . .
C C31 0.2803(3) 0.2903(2) 0.49224(11) 0.0225(5) Uani d . 1 . .
C C32 0.5915(2) 0.2698(2) 0.42165(10) 0.0165(4) Uani d . 1 . .
C C33 0.6086(3) 0.2668(2) 0.48475(11) 0.0215(5) Uani d . 1 . .
H H33A 0.5345 0.3067 0.5111 0.026 Uiso calc R 1 . .
C C34 0.7365(3) 0.2039(2) 0.50829(12) 0.0262(5) Uani d . 1 . .
H H34A 0.7470 0.2006 0.5505 0.031 Uiso calc R 1 . .
C C35 0.8479(3) 0.1465(2) 0.46937(12) 0.0263(5) Uani d . 1 . .
H H35A 0.9335 0.1062 0.4853 0.032 Uiso calc R 1 . .
C C36 0.8325(2) 0.1487(2) 0.40697(12) 0.0251(5) Uani d . 1 . .
H H36A 0.9074 0.1097 0.3808 0.030 Uiso calc R 1 . .
C C37 0.7044(2) 0.2096(2) 0.38307(11) 0.0205(5) Uani d . 1 . .
H H37A 0.6940 0.2101 0.3410 0.025 Uiso calc R 1 . .
C C38 0.4412(2) 0.5069(2) 0.36453(10) 0.0156(4) Uani d . 1 . .
C C39 0.5592(2) 0.5330(2) 0.37148(11) 0.0206(5) Uani d . 1 . .
H H39A 0.6341 0.4731 0.3894 0.025 Uiso calc R 1 . .
C C40 0.5655(3) 0.6487(2) 0.35168(11) 0.0261(5) Uani d . 1 . .
H H40A 0.6450 0.6651 0.3560 0.031 Uiso calc R 1 . .
C C41 0.4541(3) 0.7389(2) 0.32574(11) 0.0277(6) Uani d . 1 . .
H H41A 0.4584 0.8162 0.3131 0.033 Uiso calc R 1 . .
C C42 0.3359(3) 0.7140(2) 0.31854(11) 0.0256(5) Uani d . 1 . .
H H42A 0.2606 0.7746 0.3013 0.031 Uiso calc R 1 . .
C C43 0.3305(3) 0.5985(2) 0.33716(11) 0.0204(5) Uani d . 1 . .
H H43A 0.2519 0.5817 0.3314 0.024 Uiso calc R 1 . .
C C44 0.2190(2) 0.0905(2) 0.27097(10) 0.0168(4) Uani d . 1 . .
C C45 0.4604(2) 0.0246(2) 0.20180(10) 0.0182(5) Uani d . 1 . .
C C46 0.3947(2) 0.2583(2) 0.14876(10) 0.0167(4) Uani d . 1 . .
C C47 0.2710(2) 0.4822(2) 0.21067(10) 0.0173(4) Uani d . 1 . .
C C48 0.0229(2) 0.5545(2) 0.27574(10) 0.0182(5) Uani d . 1 . .
C C49 0.0088(2) 0.3253(2) 0.26981(10) 0.0170(4) Uani d . 1 . .
C C50 0.2029(2) 0.2631(2) 0.35747(10) 0.0175(4) Uani d . 1 . .
C C51 0.4774(2) 0.1058(2) 0.33704(10) 0.0178(4) Uani d . 1 . .
C C52 0.5059(2) 0.3065(2) 0.25589(10) 0.0173(4) Uani d . 1 . .
C C53 0.3141(3) 0.0748(3) 0.49814(14) 0.0371(7) Uani d . 1 . .
H H53A 0.3683 0.0021 0.4780 0.056 Uiso calc R 1 . .
H H53B 0.2189 0.0929 0.4918 0.056 Uiso calc R 1 . .
H H53C 0.3283 0.0614 0.5417 0.056 Uiso calc R 1 . .

loop_
_atom_site_aniso_label
_atom_site_aniso_U_11
_atom_site_aniso_U_22
_atom_site_aniso_U_33
_atom_site_aniso_U_12
_atom_site_aniso_U_13
_atom_site_aniso_U_23
Ru1 0.01299(8) 0.01047(8) 0.01293(8) -0.00370(6) -0.00310(6) -0.00082(6)
Ru2 0.01320(8) 0.01058(8) 0.01226(8) -0.00360(6) -0.00261(6) -0.00003(6)
Ru3 0.01372(8) 0.01118(8) 0.01253(8) -0.00423(6) -0.00349(6) -0.00038(6)
As1 0.01311(10) 0.01034(10) 0.01269(10) -0.00425(8) -0.00292(8) -0.00022(8)
As2 0.01245(10) 0.01009(10) 0.01241(10) -0.00383(8) -0.00205(8) 0.00073(8)
P1 0.0157(3) 0.0133(3) 0.0136(3) -0.0060(2) -0.0029(2) -0.0005(2)
O1 0.0313(10) 0.0192(8) 0.0195(8) -0.0113(7) -0.0010(7) 0.0004(7)
O2 0.0214(9) 0.0183(9) 0.0372(10) 0.0009(7) -0.0057(8) -0.0051(8)
O3 0.0232(9) 0.0246(9) 0.0219(9) -0.0087(7) 0.0018(7) -0.0004(7)
O4 0.0202(9) 0.0234(9) 0.0297(9) -0.0109(7) -0.0069(7) 0.0044(7)
O5 0.0387(11) 0.0162(9) 0.0269(10) -0.0024(8) 0.0089(8) -0.0027(7)
O6 0.0216(9) 0.0260(9) 0.0261(9) -0.0115(7) -0.0050(7) 0.0080(7)
O7 0.0203(9) 0.0317(9) 0.0161(8) -0.0104(7) -0.0009(7) -0.0025(7)
O8 0.0355(11) 0.0154(8) 0.0341(10) -0.0043(8) -0.0139(8) 0.0024(8)
O9 0.0191(8) 0.0248(9) 0.0234(9) -0.0079(7) -0.0009(7) 0.0033(7)
O10 0.0321(10) 0.0238(9) 0.0223(9) -0.0165(8) -0.0063(7) 0.0067(7)
C1 0.0175(10) 0.0102(9) 0.0135(10) -0.0064(8) 0.0001(8) 0.0000(8)
C2 0.0170(11) 0.0157(10) 0.0170(11) -0.0062(9) -0.0036(8) 0.0009(9)
C3 0.0165(11) 0.0152(10) 0.0212(11) -0.0036(9) 0.0000(9) -0.0024(9)
C4 0.0246(12) 0.0168(11) 0.0158(11) -0.0103(9) 0.0003(9) -0.0024(9)
C5 0.0209(11) 0.0181(11) 0.0159(11) -0.0074(9) -0.0067(9) 0.0016(9)
C6 0.0157(11) 0.0137(10) 0.0202(11) -0.0044(8) -0.0038(9) 0.0002(9)
C7 0.0201(11) 0.0152(10) 0.0121(10) -0.0090(9) -0.0014(8) -0.0016(8)
C8 0.0181(11) 0.0162(11) 0.0193(11) -0.0069(9) -0.0039(9) -0.0005(9)
C9 0.0282(13) 0.0149(11) 0.0190(11) -0.0096(10) -0.0054(9) 0.0020(9)
C10 0.0267(13) 0.0216(12) 0.0232(12) -0.0146(10) 0.0000(10) 0.0010(10)
C11 0.0195(12) 0.0229(12) 0.0256(12) -0.0090(10) 0.0031(10) -0.0020(10)
C12 0.0181(11) 0.0147(10) 0.0211(11) -0.0045(9) -0.0020(9) -0.0008(9)
C13 0.0153(10) 0.0115(10) 0.0163(10) -0.0036(8) -0.0047(8) 0.0001(8)
C14 0.0141(10) 0.0132(10) 0.0150(10) -0.0036(8) -0.0034(8) -0.0011(8)
C15 0.0172(11) 0.0186(11) 0.0207(11) -0.0059(9) -0.0034(9) 0.0037(9)
C16 0.0191(11) 0.0235(12) 0.0234(12) -0.0103(10) 0.0009(9) -0.0035(10)
C17 0.0133(11) 0.0198(11) 0.0317(13) -0.0020(9) -0.0035(10) -0.0049(10)
C18 0.0234(12) 0.0156(11) 0.0255(12) -0.0034(9) -0.0065(10) 0.0004(10)
C19 0.0182(11) 0.0134(10) 0.0203(11) -0.0060(9) -0.0024(9) 0.0012(9)
C20 0.0139(10) 0.0157(10) 0.0146(10) -0.0068(8) -0.0032(8) 0.0034(8)
C21 0.0170(11) 0.0167(10) 0.0162(10) -0.0064(9) -0.0020(8) 0.0002(9)
C22 0.0222(12) 0.0167(11) 0.0243(12) -0.0094(9) -0.0043(10) 0.0031(9)
C23 0.0200(12) 0.0275(13) 0.0219(12) -0.0110(10) -0.0015(9) 0.0070(10)
C24 0.0201(12) 0.0288(13) 0.0164(11) -0.0065(10) 0.0022(9) -0.0010(10)
C25 0.0196(11) 0.0173(11) 0.0179(11) -0.0073(9) -0.0013(9) -0.0017(9)
C26 0.0173(11) 0.0231(11) 0.0135(10) -0.0096(9) -0.0032(8) -0.0018(9)
C27 0.0192(12) 0.0291(13) 0.0200(12) -0.0080(10) -0.0036(9) -0.0050(10)
C28 0.0237(13) 0.0435(16) 0.0221(13) -0.0072(12) -0.0014(10) -0.0108(12)
C29 0.0232(14) 0.062(2) 0.0147(12) -0.0135(14) 0.0026(10) -0.0069(13)
C30 0.0311(14) 0.0494(17) 0.0165(12) -0.0219(13) -0.0034(10) 0.0071(12)
C31 0.0243(12) 0.0323(13) 0.0163(11) -0.0162(11) -0.0074(9) 0.0024(10)
C32 0.0185(11) 0.0134(10) 0.0200(11) -0.0082(9) -0.0072(9) 0.0033(9)
C33 0.0269(13) 0.0172(11) 0.0208(12) -0.0069(10) -0.0077(10) -0.0007(9)
C34 0.0332(14) 0.0222(12) 0.0253(13) -0.0102(11) -0.0140(11) 0.0022(10)
C35 0.0241(13) 0.0208(12) 0.0338(14) -0.0077(10) -0.0142(11) 0.0090(11)
C36 0.0176(12) 0.0218(12) 0.0341(14) -0.0061(10) -0.0024(10) 0.0043(11)
C37 0.0201(12) 0.0241(12) 0.0189(11) -0.0102(10) -0.0035(9) 0.0035(10)
C38 0.0222(11) 0.0146(10) 0.0121(10) -0.0083(9) -0.0019(8) -0.0028(8)
C39 0.0228(12) 0.0210(12) 0.0206(11) -0.0106(10) -0.0049(9) 0.0015(9)
C40 0.0311(14) 0.0282(13) 0.0261(13) -0.0191(11) -0.0056(11) 0.0014(11)
C41 0.0477(17) 0.0179(12) 0.0223(12) -0.0176(12) -0.0048(11) 0.0022(10)
C42 0.0351(15) 0.0170(11) 0.0233(12) -0.0059(11) -0.0108(11) 0.0012(10)
C43 0.0249(12) 0.0164(11) 0.0209(12) -0.0073(9) -0.0064(9) -0.0015(9)
C44 0.0199(11) 0.0132(10) 0.0165(11) -0.0039(9) -0.0042(9) -0.0022(9)
C45 0.0213(12) 0.0183(11) 0.0182(11) -0.0098(9) -0.0027(9) -0.0037(9)
C46 0.0175(11) 0.0140(10) 0.0171(11) -0.0028(9) -0.0029(9) -0.0033(9)
C47 0.0161(11) 0.0170(11) 0.0182(11) -0.0038(9) -0.0043(9) -0.0031(9)
C48 0.0221(12) 0.0171(11) 0.0161(11) -0.0088(9) 0.0003(9) 0.0021(9)
C49 0.0193(11) 0.0155(10) 0.0138(10) -0.0026(9) -0.0064(9) 0.0022(9)
C50 0.0188(11) 0.0169(11) 0.0169(11) -0.0044(9) -0.0060(9) -0.0044(9)
C51 0.0221(12) 0.0178(11) 0.0158(11) -0.0089(9) -0.0049(9) -0.0011(9)
C52 0.0209(11) 0.0141(10) 0.0159(11) -0.0041(9) -0.0058(9) 0.0002(9)
C53 0.0394(16) 0.0335(15) 0.0441(17) -0.0230(14) -0.0149(13) 0.0211(13)

loop_
_atom_type_symbol
_atom_type_description
_atom_type_scat_dispersion_real
_atom_type_scat_dispersion_imag
_atom_type_scat_source
C C 0.0033 0.0016 'International Tables Vol C Tables 4.2.6.8 and 6.1.1.4'
H H 0.0000 0.0000 'International Tables Vol C Tables 4.2.6.8 and 6.1.1.4'
O O 0.0106 0.0060 'International Tables Vol C Tables 4.2.6.8 and 6.1.1.4'
P P 0.1023 0.0942 'International Tables Vol C Tables 4.2.6.8 and 6.1.1.4'
As As 0.0499 2.0058 'International Tables Vol C Tables 4.2.6.8 and 6.1.1.4'
Ru Ru -1.2594 0.8363 'International Tables Vol C Tables 4.2.6.8 and 6.1.1.4'

loop_
_geom_angle_atom_site_label_1
_geom_angle_atom_site_label_2
_geom_angle_atom_site_label_3
_geom_angle_site_symmetry_1
_geom_angle_site_symmetry_3
_geom_angle
_geom_angle_publ_flag
C45 Ru1 C46 . . 91.04(9) ?
C45 Ru1 C44 . . 90.46(9) ?
C46 Ru1 C44 . . 172.53(9) ?
C45 Ru1 As1 . . 107.84(7) ?
C46 Ru1 As1 . . 95.19(6) ?
C44 Ru1 As1 . . 91.31(6) ?
C45 Ru1 Ru3 . . 98.86(7) ?
C46 Ru1 Ru3 . . 91.92(6) ?
C44 Ru1 Ru3 . . 80.62(6) ?
As1 Ru1 Ru3 . . 152.186(9) ?
C45 Ru1 Ru2 . . 158.58(6) ?
C46 Ru1 Ru2 . . 83.95(7) ?
C44 Ru1 Ru2 . . 92.01(7) ?
As1 Ru1 Ru2 . . 93.368(8) ?
Ru3 Ru1 Ru2 . . 60.666(6) ?
C48 Ru2 C47 . . 91.34(9) ?
C48 Ru2 C49 . . 91.77(9) ?
C47 Ru2 C49 . . 175.54(9) ?
C48 Ru2 As2 . . 97.50(7) ?
C47 Ru2 As2 . . 91.55(6) ?
C49 Ru2 As2 . . 91.22(6) ?
C48 Ru2 Ru1 . . 169.88(7) ?
C47 Ru2 Ru1 . . 93.48(7) ?
C49 Ru2 Ru1 . . 82.96(7) ?
As2 Ru2 Ru1 . . 91.262(8) ?
C48 Ru2 Ru3 . . 113.31(7) ?
C47 Ru2 Ru3 . . 76.67(6) ?
C49 Ru2 Ru3 . . 99.15(6) ?
As2 Ru2 Ru3 . . 146.953(10) ?
Ru1 Ru2 Ru3 . . 59.420(6) ?
C51 Ru3 C50 . . 95.57(10) ?
C51 Ru3 C52 . . 97.26(10) ?
C50 Ru3 C52 . . 167.15(9) ?
C51 Ru3 P1 . . 93.36(7) ?
C50 Ru3 P1 . . 90.24(6) ?
C52 Ru3 P1 . . 88.34(7) ?
C51 Ru3 Ru1 . . 89.47(7) ?
C50 Ru3 Ru1 . . 93.66(6) ?
C52 Ru3 Ru1 . . 87.15(6) ?
P1 Ru3 Ru1 . . 174.946(15) ?
C51 Ru3 Ru2 . . 145.12(6) ?
C50 Ru3 Ru2 . . 72.13(6) ?
C52 Ru3 Ru2 . . 97.40(6) ?
P1 Ru3 Ru2 . . 118.530(16) ?
Ru1 Ru3 Ru2 . . 59.915(6) ?
C7 As1 C1 . . 97.55(9) ?
C7 As1 C13 . . 104.20(9) ?
C1 As1 C13 . . 100.98(9) ?
C7 As1 Ru1 . . 112.20(6) ?
C1 As1 Ru1 . . 122.94(6) ?
C13 As1 Ru1 . . 116.04(6) ?
C14 As2 C20 . . 104.26(9) ?
C14 As2 C13 . . 99.21(9) ?
C20 As2 C13 . . 104.44(9) ?
C14 As2 Ru2 . . 116.46(6) ?
C20 As2 Ru2 . . 114.03(6) ?
C13 As2 Ru2 . . 116.51(6) ?
C26 P1 C38 . . 103.46(10) ?
C26 P1 C32 . . 102.75(10) ?
C38 P1 C32 . . 102.83(10) ?
C26 P1 Ru3 . . 117.33(7) ?
C38 P1 Ru3 . . 113.44(7) ?
C32 P1 Ru3 . . 115.22(7) ?
C31 O10 C53 . . 117.7(2) ?
C2 C1 C6 . . 119.1(2) ?
C2 C1 As1 . . 120.56(16) ?
C6 C1 As1 . . 120.17(16) ?
C3 C2 C1 . . 120.2(2) ?
C3 C2 H2A . . 119.9 ?
C1 C2 H2A . . 119.9 ?
C4 C3 C2 . . 120.0(2) ?
C4 C3 H3A . . 120.0 ?
C2 C3 H3A . . 120.0 ?
C5 C4 C3 . . 120.2(2) ?
C5 C4 H4A . . 119.9 ?
C3 C4 H4A . . 119.9 ?
C6 C5 C4 . . 119.8(2) ?
C6 C5 H5A . . 120.1 ?
C4 C5 H5A . . 120.1 ?
C5 C6 C1 . . 120.6(2) ?
C5 C6 H6A . . 119.7 ?
C1 C6 H6A . . 119.7 ?
C12 C7 C8 . . 119.4(2) ?
C12 C7 As1 . . 125.02(16) ?
C8 C7 As1 . . 115.46(16) ?
C9 C8 C7 . . 120.5(2) ?
C9 C8 H8A . . 119.7 ?
C7 C8 H8A . . 119.7 ?
C8 C9 C10 . . 120.0(2) ?
C8 C9 H9A . . 120.0 ?
C10 C9 H9A . . 120.0 ?
C11 C10 C9 . . 119.5(2) ?
C11 C10 H10A . . 120.2 ?
C9 C10 H10A . . 120.2 ?
C10 C11 C12 . . 120.6(2) ?
C10 C11 H11A . . 119.7 ?
C12 C11 H11A . . 119.7 ?
C7 C12 C11 . . 119.9(2) ?
C7 C12 H12A . . 120.0 ?
C11 C12 H12A . . 120.0 ?
As2 C13 As1 . . 111.74(10) ?
As2 C13 H13A . . 109.3 ?
As1 C13 H13A . . 109.3 ?
As2 C13 H13B . . 109.3 ?
As1 C13 H13B . . 109.3 ?
H13A C13 H13B . . 107.9 ?
C19 C14 C15 . . 119.3(2) ?
C19 C14 As2 . . 123.36(16) ?
C15 C14 As2 . . 117.35(16) ?
C16 C15 C14 . . 120.7(2) ?
C16 C15 H15A . . 119.6 ?
C14 C15 H15A . . 119.6 ?
C15 C16 C17 . . 119.7(2) ?
C15 C16 H16A . . 120.2 ?
C17 C16 H16A . . 120.2 ?
C16 C17 C18 . . 120.1(2) ?
C16 C17 H17A . . 120.0 ?
C18 C17 H17A . . 120.0 ?
C17 C18 C19 . . 120.4(2) ?
C17 C18 H18A . . 119.8 ?
C19 C18 H18A . . 119.8 ?
C18 C19 C14 . . 119.8(2) ?
C18 C19 H19A . . 120.1 ?
C14 C19 H19A . . 120.1 ?
C25 C20 C21 . . 119.46(19) ?
C25 C20 As2 . . 122.17(16) ?
C21 C20 As2 . . 117.89(16) ?
C22 C21 C20 . . 120.1(2) ?
C22 C21 H21A . . 120.0 ?
C20 C21 H21A . . 120.0 ?
C23 C22 C21 . . 120.2(2) ?
C23 C22 H22A . . 119.9 ?
C21 C22 H22A . . 119.9 ?
C22 C23 C24 . . 120.2(2) ?
C22 C23 H23A . . 119.9 ?
C24 C23 H23A . . 119.9 ?
C23 C24 C25 . . 119.9(2) ?
C23 C24 H24A . . 120.1 ?
C25 C24 H24A . . 120.1 ?
C20 C25 C24 . . 120.2(2) ?
C20 C25 H25A . . 119.9 ?
C24 C25 H25A . . 119.9 ?
C27 C26 C31 . . 118.2(2) ?
C27 C26 P1 . . 122.46(17) ?
C31 C26 P1 . . 119.37(18) ?
C28 C27 C26 . . 121.4(2) ?
C28 C27 H27A . . 119.3 ?
C26 C27 H27A . . 119.3 ?
C29 C28 C27 . . 119.2(3) ?
C29 C28 H28A . . 120.4 ?
C27 C28 H28A . . 120.4 ?
C28 C29 C30 . . 121.2(2) ?
C28 C29 H29A . . 119.4 ?
C30 C29 H29A . . 119.4 ?
C29 C30 C31 . . 119.5(2) ?
C29 C30 H30A . . 120.3 ?
C31 C30 H30A . . 120.3 ?
O10 C31 C30 . . 124.8(2) ?
O10 C31 C26 . . 114.7(2) ?
C30 C31 C26 . . 120.5(2) ?
C37 C32 C33 . . 118.9(2) ?
C37 C32 P1 . . 120.28(17) ?
C33 C32 P1 . . 120.79(18) ?
C34 C33 C32 . . 120.1(2) ?
C34 C33 H33A . . 120.0 ?
C32 C33 H33A . . 120.0 ?
C35 C34 C33 . . 120.4(2) ?
C35 C34 H34A . . 119.8 ?
C33 C34 H34A . . 119.8 ?
C36 C35 C34 . . 120.1(2) ?
C36 C35 H35A . . 119.9 ?
C34 C35 H35A . . 119.9 ?
C35 C36 C37 . . 119.9(2) ?
C35 C36 H36A . . 120.0 ?
C37 C36 H36A . . 120.0 ?
C36 C37 C32 . . 120.6(2) ?
C36 C37 H37A . . 119.7 ?
C32 C37 H37A . . 119.7 ?
C39 C38 C43 . . 118.6(2) ?
C39 C38 P1 . . 122.91(18) ?
C43 C38 P1 . . 118.50(16) ?
C38 C39 C40 . . 120.3(2) ?
C38 C39 H39A . . 119.9 ?
C40 C39 H39A . . 119.9 ?
C41 C40 C39 . . 120.4(2) ?
C41 C40 H40A . . 119.8 ?
C39 C40 H40A . . 119.8 ?
C40 C41 C42 . . 119.9(2) ?
C40 C41 H41A . . 120.0 ?
C42 C41 H41A . . 120.0 ?
C43 C42 C41 . . 119.8(2) ?
C43 C42 H42A . . 120.1 ?
C41 C42 H42A . . 120.1 ?
C42 C43 C38 . . 121.1(2) ?
C42 C43 H43A . . 119.5 ?
C38 C43 H43A . . 119.5 ?
O1 C44 Ru1 . . 174.8(2) ?
O2 C45 Ru1 . . 175.9(2) ?
O3 C46 Ru1 . . 174.4(2) ?
O4 C47 Ru2 . . 170.1(2) ?
O5 C48 Ru2 . . 176.4(2) ?
O6 C49 Ru2 . . 173.66(19) ?
O7 C50 Ru3 . . 171.28(19) ?
O8 C51 Ru3 . . 176.9(2) ?
O9 C52 Ru3 . . 174.72(19) ?
O10 C53 H53A . . 109.5 ?
O10 C53 H53B . . 109.5 ?
H53A C53 H53B . . 109.5 ?
O10 C53 H53C . . 109.5 ?
H53A C53 H53C . . 109.5 ?
H53B C53 H53C . . 109.5 ?

loop_
_geom_bond_atom_site_label_1
_geom_bond_atom_site_label_2
_geom_bond_site_symmetry_2
_geom_bond_distance
_geom_bond_publ_flag
Ru1 C45 . 1.890(2) ?
Ru1 C46 . 1.925(2) ?
Ru1 C44 . 1.941(2) ?
Ru1 As1 . 2.4423(3) ?
Ru1 Ru3 . 2.8471(2) ?
Ru1 Ru2 . 2.8616(2) ?
Ru2 C48 . 1.887(2) ?
Ru2 C47 . 1.933(2) ?
Ru2 C49 . 1.934(2) ?
Ru2 As2 . 2.4209(3) ?
Ru2 Ru3 . 2.8830(2) ?
Ru3 C51 . 1.885(2) ?
Ru3 C50 . 1.933(2) ?
Ru3 C52 . 1.939(2) ?
Ru3 P1 . 2.3495(6) ?
As1 C7 . 1.952(2) ?
As1 C1 . 1.953(2) ?
As1 C13 . 1.968(2) ?
As2 C14 . 1.939(2) ?
As2 C20 . 1.940(2) ?
As2 C13 . 1.965(2) ?
P1 C26 . 1.822(2) ?
P1 C38 . 1.833(2) ?
P1 C32 . 1.838(2) ?
O1 C44 . 1.139(3) ?
O2 C45 . 1.148(3) ?
O3 C46 . 1.150(3) ?
O4 C47 . 1.141(3) ?
O5 C48 . 1.145(3) ?
O6 C49 . 1.146(3) ?
O7 C50 . 1.148(3) ?
O8 C51 . 1.144(3) ?
O9 C52 . 1.142(3) ?
O10 C31 . 1.368(3) ?
O10 C53 . 1.436(3) ?
C1 C2 . 1.391(3) ?
C1 C6 . 1.399(3) ?
C2 C3 . 1.389(3) ?
C2 H2A . 0.9300 ?
C3 C4 . 1.387(3) ?
C3 H3A . 0.9300 ?
C4 C5 . 1.383(3) ?
C4 H4A . 0.9300 ?
C5 C6 . 1.383(3) ?
C5 H5A . 0.9300 ?
C6 H6A . 0.9300 ?
C7 C12 . 1.386(3) ?
C7 C8 . 1.401(3) ?
C8 C9 . 1.387(3) ?
C8 H8A . 0.9300 ?
C9 C10 . 1.391(3) ?
C9 H9A . 0.9300 ?
C10 C11 . 1.389(3) ?
C10 H10A . 0.9300 ?
C11 C12 . 1.395(3) ?
C11 H11A . 0.9300 ?
C12 H12A . 0.9300 ?
C13 H13A . 0.9700 ?
C13 H13B . 0.9700 ?
C14 C19 . 1.392(3) ?
C14 C15 . 1.395(3) ?
C15 C16 . 1.384(3) ?
C15 H15A . 0.9300 ?
C16 C17 . 1.385(3) ?
C16 H16A . 0.9300 ?
C17 C18 . 1.386(3) ?
C17 H17A . 0.9300 ?
C18 C19 . 1.389(3) ?
C18 H18A . 0.9300 ?
C19 H19A . 0.9300 ?
C20 C25 . 1.386(3) ?
C20 C21 . 1.397(3) ?
C21 C22 . 1.391(3) ?
C21 H21A . 0.9300 ?
C22 C23 . 1.380(3) ?
C22 H22A . 0.9300 ?
C23 C24 . 1.385(3) ?
C23 H23A . 0.9300 ?
C24 C25 . 1.396(3) ?
C24 H24A . 0.9300 ?
C25 H25A . 0.9300 ?
C26 C27 . 1.396(3) ?
C26 C31 . 1.407(3) ?
C27 C28 . 1.389(3) ?
C27 H27A . 0.9300 ?
C28 C29 . 1.375(4) ?
C28 H28A . 0.9300 ?
C29 C30 . 1.388(4) ?
C29 H29A . 0.9300 ?
C30 C31 . 1.389(4) ?
C30 H30A . 0.9300 ?
C32 C37 . 1.395(3) ?
C32 C33 . 1.395(3) ?
C33 C34 . 1.392(3) ?
C33 H33A . 0.9300 ?
C34 C35 . 1.381(4) ?
C34 H34A . 0.9300 ?
C35 C36 . 1.378(4) ?
C35 H35A . 0.9300 ?
C36 C37 . 1.394(3) ?
C36 H36A . 0.9300 ?
C37 H37A . 0.9300 ?
C38 C39 . 1.393(3) ?
C38 C43 . 1.398(3) ?
C39 C40 . 1.395(3) ?
C39 H39A . 0.9300 ?
C40 C41 . 1.382(4) ?
C40 H40A . 0.9300 ?
C41 C42 . 1.389(4) ?
C41 H41A . 0.9300 ?
C42 C43 . 1.385(3) ?
C42 H42A . 0.9300 ?
C43 H43A . 0.9300 ?
C53 H53A . 0.9600 ?
C53 H53B . 0.9600 ?
C53 H53C . 0.9600 ?

loop_
_geom_hbond_atom_site_label_D
_geom_hbond_atom_site_label_H
_geom_hbond_atom_site_label_A
_geom_hbond_site_symmetry_A
_geom_hbond_distance_DH
_geom_hbond_distance_HA
_geom_hbond_distance_DA
_geom_hbond_angle_DHA
_geom_hbond_publ_flag
C16 H16A O4 1_455 0.9300 2.5200 3.244(3) 135.00 yes
C29 H29A O5 2_566 0.9300 2.5600 3.286(3) 135.00 yes
C5 H5A Cg1 2_555 0.9300 2.84 3.668(2) 149 y
C18 H18A Cg2 2_565 0.9300 2.95 3.701(2) 139 y
C22 H22A Cg2 1_565 0.9300 2.95 3.787(2) 151 y
C24 H24A Cg3 2_565 0.9300 2.81 3.499(2) 132 y

loop_
_geom_torsion_atom_site_label_1
_geom_torsion_atom_site_label_2
_geom_torsion_atom_site_label_3
_geom_torsion_atom_site_label_4
_geom_torsion_site_symmetry_1
_geom_torsion_site_symmetry_2
_geom_torsion_site_symmetry_3
_geom_torsion_site_symmetry_4
_geom_torsion
_geom_torsion_publ_flag
C45 Ru1 Ru2 C48 . . . . -64.4(4) ?
C46 Ru1 Ru2 C48 . . . . -141.6(4) ?
C44 Ru1 Ru2 C48 . . . . 32.1(4) ?
As1 Ru1 Ru2 C48 . . . . 123.5(4) ?
Ru3 Ru1 Ru2 C48 . . . . -46.0(4) ?
C45 Ru1 Ru2 C47 . . . . 53.9(2) ?
C46 Ru1 Ru2 C47 . . . . -23.35(9) ?
C44 Ru1 Ru2 C47 . . . . 150.35(9) ?
As1 Ru1 Ru2 C47 . . . . -118.22(6) ?
Ru3 Ru1 Ru2 C47 . . . . 72.29(6) ?
C45 Ru1 Ru2 C49 . . . . -123.4(2) ?
C46 Ru1 Ru2 C49 . . . . 159.35(9) ?
C44 Ru1 Ru2 C49 . . . . -26.95(9) ?
As1 Ru1 Ru2 C49 . . . . 64.48(6) ?
Ru3 Ru1 Ru2 C49 . . . . -105.01(6) ?
C45 Ru1 Ru2 As2 . . . . 145.56(19) ?
C46 Ru1 Ru2 As2 . . . . 68.28(6) ?
C44 Ru1 Ru2 As2 . . . . -118.02(6) ?
As1 Ru1 Ru2 As2 . . . . -26.588(9) ?
Ru3 Ru1 Ru2 As2 . . . . 163.916(9) ?
C45 Ru1 Ru2 Ru3 . . . . -18.36(19) ?
C46 Ru1 Ru2 Ru3 . . . . -95.63(6) ?
C44 Ru1 Ru2 Ru3 . . . . 78.06(6) ?
As1 Ru1 Ru2 Ru3 . . . . 169.496(9) ?
C45 Ru1 Ru3 C51 . . . . -24.23(10) ?
C46 Ru1 Ru3 C51 . . . . -115.58(10) ?
C44 Ru1 Ru3 C51 . . . . 64.77(10) ?
As1 Ru1 Ru3 C51 . . . . 139.50(7) ?
Ru2 Ru1 Ru3 C51 . . . . 162.45(7) ?
C45 Ru1 Ru3 C50 . . . . -119.78(9) ?
C46 Ru1 Ru3 C50 . . . . 148.86(9) ?
C44 Ru1 Ru3 C50 . . . . -30.78(9) ?
As1 Ru1 Ru3 C50 . . . . 43.95(7) ?
Ru2 Ru1 Ru3 C50 . . . . 66.90(7) ?
C45 Ru1 Ru3 C52 . . . . 73.07(9) ?
C46 Ru1 Ru3 C52 . . . . -18.29(9) ?
C44 Ru1 Ru3 C52 . . . . 162.07(9) ?
As1 Ru1 Ru3 C52 . . . . -123.20(7) ?
Ru2 Ru1 Ru3 C52 . . . . -100.25(7) ?
C45 Ru1 Ru3 Ru2 . . . . 173.32(7) ?
C46 Ru1 Ru3 Ru2 . . . . 81.96(7) ?
C44 Ru1 Ru3 Ru2 . . . . -97.68(7) ?
As1 Ru1 Ru3 Ru2 . . . . -22.956(18) ?
C48 Ru2 Ru3 C51 . . . . 140.28(14) ?
C47 Ru2 Ru3 C51 . . . . -134.08(14) ?
C49 Ru2 Ru3 C51 . . . . 44.34(14) ?
As2 Ru2 Ru3 C51 . . . . -62.34(12) ?
Ru1 Ru2 Ru3 C51 . . . . -31.81(12) ?
C48 Ru2 Ru3 C50 . . . . 66.77(10) ?
C47 Ru2 Ru3 C50 . . . . 152.42(10) ?
C49 Ru2 Ru3 C50 . . . . -29.16(10) ?
As2 Ru2 Ru3 C50 . . . . -135.84(7) ?
Ru1 Ru2 Ru3 C50 . . . . -105.32(7) ?
C48 Ru2 Ru3 C52 . . . . -105.57(10) ?
C47 Ru2 Ru3 C52 . . . . -19.92(10) ?
C49 Ru2 Ru3 C52 . . . . 158.50(9) ?
As2 Ru2 Ru3 C52 . . . . 51.82(7) ?
Ru1 Ru2 Ru3 C52 . . . . 82.34(7) ?
C48 Ru2 Ru3 P1 . . . . -13.43(7) ?
C47 Ru2 Ru3 P1 . . . . 72.22(7) ?
C49 Ru2 Ru3 P1 . . . . -109.36(7) ?
As2 Ru2 Ru3 P1 . . . . 143.96(2) ?
Ru1 Ru2 Ru3 P1 . . . . 174.484(18) ?
C48 Ru2 Ru3 Ru1 . . . . 172.09(7) ?
C47 Ru2 Ru3 Ru1 . . . . -102.26(7) ?
C49 Ru2 Ru3 Ru1 . . . . 76.15(7) ?
As2 Ru2 Ru3 Ru1 . . . . -30.525(15) ?
C45 Ru1 As1 C7 . . . . 85.03(10) ?
C46 Ru1 As1 C7 . . . . 177.80(10) ?
C44 Ru1 As1 C7 . . . . -5.88(10) ?
Ru3 Ru1 As1 C7 . . . . -78.06(7) ?
Ru2 Ru1 As1 C7 . . . . -97.98(7) ?
C45 Ru1 As1 C1 . . . . -30.66(10) ?
C46 Ru1 As1 C1 . . . . 62.12(10) ?
C44 Ru1 As1 C1 . . . . -121.57(10) ?
Ru3 Ru1 As1 C1 . . . . 166.25(7) ?
Ru2 Ru1 As1 C1 . . . . 146.34(7) ?
C45 Ru1 As1 C13 . . . . -155.35(10) ?
C46 Ru1 As1 C13 . . . . -62.58(10) ?
C44 Ru1 As1 C13 . . . . 113.73(10) ?
Ru3 Ru1 As1 C13 . . . . 41.55(8) ?
Ru2 Ru1 As1 C13 . . . . 21.64(7) ?
C48 Ru2 As2 C14 . . . . -26.10(10) ?
C47 Ru2 As2 C14 . . . . -117.66(10) ?
C49 Ru2 As2 C14 . . . . 65.84(10) ?
Ru1 Ru2 As2 C14 . . . . 148.83(7) ?
Ru3 Ru2 As2 C14 . . . . 174.76(7) ?
C48 Ru2 As2 C20 . . . . 95.45(10) ?
C47 Ru2 As2 C20 . . . . 3.89(10) ?
C49 Ru2 As2 C20 . . . . -172.61(10) ?
Ru1 Ru2 As2 C20 . . . . -89.62(7) ?
Ru3 Ru2 As2 C20 . . . . -63.69(8) ?
C48 Ru2 As2 C13 . . . . -142.72(10) ?
C47 Ru2 As2 C13 . . . . 125.73(10) ?
C49 Ru2 As2 C13 . . . . -50.77(10) ?
Ru1 Ru2 As2 C13 . . . . 32.21(7) ?
Ru3 Ru2 As2 C13 . . . . 58.15(7) ?
C51 Ru3 P1 C26 . . . . -95.89(11) ?
C50 Ru3 P1 C26 . . . . -0.29(11) ?
C52 Ru3 P1 C26 . . . . 166.93(11) ?
Ru2 Ru3 P1 C26 . . . . 69.41(9) ?
C51 Ru3 P1 C38 . . . . 143.46(11) ?
C50 Ru3 P1 C38 . . . . -120.94(11) ?
C52 Ru3 P1 C38 . . . . 46.28(10) ?
Ru2 Ru3 P1 C38 . . . . -51.24(8) ?
C51 Ru3 P1 C32 . . . . 25.31(11) ?
C50 Ru3 P1 C32 . . . . 120.91(10) ?
C52 Ru3 P1 C32 . . . . -71.87(10) ?
Ru2 Ru3 P1 C32 . . . . -169.39(8) ?
C7 As1 C1 C2 . . . . -106.30(17) ?
C13 As1 C1 C2 . . . . 147.58(16) ?
Ru1 As1 C1 C2 . . . . 16.38(19) ?
C7 As1 C1 C6 . . . . 68.64(18) ?
C13 As1 C1 C6 . . . . -37.49(18) ?
Ru1 As1 C1 C6 . . . . -168.68(13) ?
C6 C1 C2 C3 . . . . 0.3(3) ?
As1 C1 C2 C3 . . . . 175.31(16) ?
C1 C2 C3 C4 . . . . 1.1(3) ?
C2 C3 C4 C5 . . . . -1.0(3) ?
C3 C4 C5 C6 . . . . -0.4(3) ?
C4 C5 C6 C1 . . . . 1.8(3) ?
C2 C1 C6 C5 . . . . -1.8(3) ?
As1 C1 C6 C5 . . . . -176.76(16) ?
C1 As1 C7 C12 . . . . -120.94(19) ?
C13 As1 C7 C12 . . . . -17.5(2) ?
Ru1 As1 C7 C12 . . . . 108.78(18) ?
C1 As1 C7 C8 . . . . 63.38(18) ?
C13 As1 C7 C8 . . . . 166.78(16) ?
Ru1 As1 C7 C8 . . . . -66.90(17) ?
C12 C7 C8 C9 . . . . 0.5(3) ?
As1 C7 C8 C9 . . . . 176.41(17) ?
C7 C8 C9 C10 . . . . 0.3(3) ?
C8 C9 C10 C11 . . . . -0.6(4) ?
C9 C10 C11 C12 . . . . 0.1(4) ?
C8 C7 C12 C11 . . . . -0.9(3) ?
As1 C7 C12 C11 . . . . -176.44(17) ?
C10 C11 C12 C7 . . . . 0.6(4) ?
C14 As2 C13 As1 . . . . -148.46(11) ?
C20 As2 C13 As1 . . . . 104.11(11) ?
Ru2 As2 C13 As1 . . . . -22.64(13) ?
C7 As1 C13 As2 . . . . 120.32(11) ?
C1 As1 C13 As2 . . . . -138.89(10) ?
Ru1 As1 C13 As2 . . . . -3.55(13) ?
C20 As2 C14 C19 . . . . 0.7(2) ?
C13 As2 C14 C19 . . . . -106.86(19) ?
Ru2 As2 C14 C19 . . . . 127.29(17) ?
C20 As2 C14 C15 . . . . 179.39(17) ?
C13 As2 C14 C15 . . . . 71.82(18) ?
Ru2 As2 C14 C15 . . . . -54.04(18) ?
C19 C14 C15 C16 . . . . 2.2(3) ?
As2 C14 C15 C16 . . . . -176.57(18) ?
C14 C15 C16 C17 . . . . -0.4(3) ?
C15 C16 C17 C18 . . . . -1.7(4) ?
C16 C17 C18 C19 . . . . 2.0(4) ?
C17 C18 C19 C14 . . . . -0.2(3) ?
C15 C14 C19 C18 . . . . -1.8(3) ?
As2 C14 C19 C18 . . . . 176.81(17) ?
C14 As2 C20 C25 . . . . -126.47(18) ?
C13 As2 C20 C25 . . . . -22.8(2) ?
Ru2 As2 C20 C25 . . . . 105.46(17) ?
C14 As2 C20 C21 . . . . 61.52(18) ?
C13 As2 C20 C21 . . . . 165.16(16) ?
Ru2 As2 C20 C21 . . . . -66.56(18) ?
C25 C20 C21 C22 . . . . 0.7(3) ?
As2 C20 C21 C22 . . . . 172.95(16) ?
C20 C21 C22 C23 . . . . -0.7(3) ?
C21 C22 C23 C24 . . . . 0.4(3) ?
C22 C23 C24 C25 . . . . -0.1(4) ?
C21 C20 C25 C24 . . . . -0.4(3) ?
As2 C20 C25 C24 . . . . -172.32(17) ?
C23 C24 C25 C20 . . . . 0.1(3) ?
C38 P1 C26 C27 . . . . 6.5(2) ?
C32 P1 C26 C27 . . . . 113.28(19) ?
Ru3 P1 C26 C27 . . . . -119.22(17) ?
C38 P1 C26 C31 . . . . -175.21(17) ?
C32 P1 C26 C31 . . . . -68.45(19) ?
Ru3 P1 C26 C31 . . . . 59.04(19) ?
C31 C26 C27 C28 . . . . -1.8(3) ?
P1 C26 C27 C28 . . . . 176.48(18) ?
C26 C27 C28 C29 . . . . -0.2(4) ?
C27 C28 C29 C30 . . . . 1.4(4) ?
C28 C29 C30 C31 . . . . -0.6(4) ?
C53 O10 C31 C30 . . . . 11.7(3) ?
C53 O10 C31 C26 . . . . -169.1(2) ?
C29 C30 C31 O10 . . . . 177.8(2) ?
C29 C30 C31 C26 . . . . -1.4(4) ?
C27 C26 C31 O10 . . . . -176.68(19) ?
P1 C26 C31 O10 . . . . 5.0(3) ?
C27 C26 C31 C30 . . . . 2.6(3) ?
P1 C26 C31 C30 . . . . -175.73(18) ?
C26 P1 C32 C37 . . . . 168.47(18) ?
C38 P1 C32 C37 . . . . -84.30(19) ?
Ru3 P1 C32 C37 . . . . 39.64(19) ?
C26 P1 C32 C33 . . . . -14.2(2) ?
C38 P1 C32 C33 . . . . 93.00(19) ?
Ru3 P1 C32 C33 . . . . -143.06(16) ?
C37 C32 C33 C34 . . . . -0.3(3) ?
P1 C32 C33 C34 . . . . -177.61(17) ?
C32 C33 C34 C35 . . . . 1.4(4) ?
C33 C34 C35 C36 . . . . -1.4(4) ?
C34 C35 C36 C37 . . . . 0.3(4) ?
C35 C36 C37 C32 . . . . 0.8(3) ?
C33 C32 C37 C36 . . . . -0.8(3) ?
P1 C32 C37 C36 . . . . 176.54(17) ?
C26 P1 C38 C39 . . . . 107.4(2) ?
C32 P1 C38 C39 . . . . 0.7(2) ?
Ru3 P1 C38 C39 . . . . -124.40(18) ?
C26 P1 C38 C43 . . . . -73.14(19) ?
C32 P1 C38 C43 . . . . -179.84(18) ?
Ru3 P1 C38 C43 . . . . 55.06(19) ?
C43 C38 C39 C40 . . . . 0.3(3) ?
P1 C38 C39 C40 . . . . 179.77(19) ?
C38 C39 C40 C41 . . . . 0.9(4) ?
C39 C40 C41 C42 . . . . -0.9(4) ?
C40 C41 C42 C43 . . . . -0.3(4) ?
C41 C42 C43 C38 . . . . 1.5(4) ?
C39 C38 C43 C42 . . . . -1.5(3) ?
P1 C38 C43 C42 . . . . 179.03(19) ?
